data_7058179
loop_
_publ_author_name
'Konda, Maruthi'
'Ghosh, Tapas'
'Mobin, Shaikh M.'
'Das, Apurba K.'

_publ_section_title
;
 Intertwined gababutin-based supramolecular double helix
;
_journal_issue 12
_journal_name_full 'New Journal of Chemistry'
_journal_page_first 4830
_journal_paper_doi 10.1039/C8NJ05009K
_journal_volume 43
_journal_year 2019
_chemical_formula_sum 'C H N O'
_chemical_formula_weight 43.03
_space_group_IT_number 4
_space_group_name_Hall 'P 2yb'
_space_group_name_H-M_alt 'P 1 21 1'
_symmetry_space_group_name_Hall 'P 2yb'
_symmetry_space_group_name_H-M 'P 1 21 1'
_atom_sites_solution_hydrogens geom
_atom_sites_solution_primary direct
_atom_sites_solution_secondary difmap
_audit_creation_method SHELXL-97
_audit_update_record
;
2018-05-24 deposited with the CCDC.    2019-02-15 downloaded from the CCDC.
;
_cell_angle_alpha 90.00
_cell_angle_beta 108.784(4)
_cell_angle_gamma 90.00
_cell_formula_units_Z 19
_cell_length_a 9.4628(15)
_cell_length_b 10.1211(16)
_cell_length_c 10.7468(17)
_cell_measurement_temperature 293(2)
_cell_volume 974.4(3)
_computing_structure_refinement 'SHELXL-97 (Sheldrick, 2008)'
_computing_structure_solution 'SHELXS-97 (Sheldrick, 2008)'
_diffrn_ambient_temperature 293(2)
_diffrn_measured_fraction_theta_full 0.919
_diffrn_measured_fraction_theta_max 0.919
_diffrn_radiation_monochromator graphite
_diffrn_radiation_source 'fine-focus sealed tube'
_diffrn_radiation_type MoK\a
_diffrn_radiation_wavelength 0.71073
_diffrn_reflns_av_R_equivalents 0.0268
_diffrn_reflns_av_sigmaI/netI 0.0365
_diffrn_reflns_limit_h_max 14
_diffrn_reflns_limit_h_min -12
_diffrn_reflns_limit_k_max 14
_diffrn_reflns_limit_k_min -12
_diffrn_reflns_limit_l_max 15
_diffrn_reflns_limit_l_min -16
_diffrn_reflns_number 15073
_diffrn_reflns_theta_full 32.12
_diffrn_reflns_theta_max 32.12
_diffrn_reflns_theta_min 2.00
_exptl_absorpt_coefficient_mu 0.125
_exptl_crystal_density_diffrn 1.393
_exptl_crystal_density_method 'not measured'
_exptl_crystal_F_000 418
_refine_diff_density_max 0.700
_refine_diff_density_min -0.283
_refine_diff_density_rms 0.056
_refine_ls_abs_structure_details 'Flack H D (1983), Acta Cryst. A39, 876-881'
_refine_ls_abs_structure_Flack 0.0(8)
_refine_ls_extinction_method none
_refine_ls_goodness_of_fit_ref 1.004
_refine_ls_hydrogen_treatment mixed
_refine_ls_matrix_type full
_refine_ls_number_parameters 223
_refine_ls_number_reflns 5327
_refine_ls_number_restraints 1
_refine_ls_restrained_S_all 1.004
_refine_ls_R_factor_all 0.0546
_refine_ls_R_factor_gt 0.0457
_refine_ls_shift/su_max 0.000
_refine_ls_shift/su_mean 0.000
_refine_ls_structure_factor_coef Fsqd
_refine_ls_weighting_details 'calc w=1/[\s^2^(Fo^2^)+(0.1000P)^2^+0.0000P] where P=(Fo^2^+2Fc^2^)/3'
_refine_ls_weighting_scheme calc
_refine_ls_wR_factor_gt 0.1287
_refine_ls_wR_factor_ref 0.1377
_reflns_number_gt 4705
_reflns_number_total 5327
_reflns_threshold_expression >2sigma(I)
_cod_data_source_file c8nj05009k2.cif
_cod_data_source_block akdkm94_0m
_cod_depositor_comments 'Adding full bibliography for 7058178--7058180.cif.'
_cod_database_code 7058179

loop_
_symmetry_equiv_pos_as_xyz
'x, y, z'
'-x, y+1/2, -z'

loop_
_atom_site_label
_atom_site_type_symbol
_atom_site_fract_x
_atom_site_fract_y
_atom_site_fract_z
_atom_site_U_iso_or_equiv
_atom_site_adp_type
_atom_site_occupancy
_atom_site_symmetry_multiplicity
_atom_site_calc_flag
_atom_site_refinement_flags
C2 C 0.6393(2) 0.49652(19) 0.59764(18) 0.0300(4) Uani 1 1 d .
H2A H 0.6615 0.5590 0.5393 0.045 Uiso 1 1 calc R
H2B H 0.6740 0.5302 0.6858 0.045 Uiso 1 1 calc R
H2C H 0.5334 0.4826 0.5715 0.045 Uiso 1 1 calc R
C3 C 0.88498(19) 0.3842(2) 0.64687(17) 0.0372(5) Uani 1 1 d .
H3A H 0.9331 0.3027 0.6388 0.056 Uiso 1 1 calc R
H3B H 0.9125 0.4087 0.7379 0.056 Uiso 1 1 calc R
H3C H 0.9157 0.4522 0.5988 0.056 Uiso 1 1 calc R
C1 C 0.6675(2) 0.2546(2) 0.66262(17) 0.0360(4) Uani 1 1 d .
H1A H 0.5606 0.2479 0.6311 0.054 Uiso 1 1 calc R
H1B H 0.7005 0.2720 0.7554 0.054 Uiso 1 1 calc R
H1C H 0.7103 0.1732 0.6461 0.054 Uiso 1 1 calc R
C4 C 0.71662(17) 0.36691(17) 0.59167(13) 0.0219(3) Uani 1 1 d .
O1 O 0.69377(12) 0.32804(13) 0.45421(9) 0.0232(2) Uani 1 1 d .
C5 C 0.55297(16) 0.31254(15) 0.37103(13) 0.0188(3) Uani 1 1 d .
O2 O 0.44102(11) 0.32203(13) 0.40266(9) 0.0234(2) Uani 1 1 d .
N1 N 0.55470(14) 0.28598(14) 0.24905(12) 0.0211(3) Uani 1 1 d .
H1 H 0.6387 0.2869 0.2341 0.025 Uiso 1 1 calc R
C6 C 0.41932(17) 0.25565(16) 0.14135(14) 0.0199(3) Uani 1 1 d .
H6A H 0.3413 0.2322 0.1778 0.024 Uiso 1 1 calc R
H6B H 0.4379 0.1791 0.0946 0.024 Uiso 1 1 calc R
C7 C 0.36259(16) 0.36914(17) 0.04240(13) 0.0201(3) Uani 1 1 d .
C8 C 0.30584(16) 0.48748(16) 0.10565(15) 0.0209(3) Uani 1 1 d .
H8A H 0.3790 0.5065 0.1904 0.025 Uiso 1 1 calc R
H8B H 0.2985 0.5647 0.0505 0.025 Uiso 1 1 calc R
C9 C 0.15632(17) 0.46442(15) 0.12455(15) 0.0192(3) Uani 1 1 d .
O3 O 0.03693(12) 0.49149(13) 0.03660(11) 0.0258(3) Uani 1 1 d .
N2 N 0.15914(14) 0.41064(13) 0.23869(12) 0.0182(2) Uani 1 1 d .
H2 H 0.2443 0.4019 0.2989 0.022 Uiso 1 1 calc R
C10 C 0.02581(16) 0.36560(16) 0.26762(14) 0.0191(3) Uani 1 1 d .
C12 C 0.07936(19) 0.3020(2) 0.40478(15) 0.0278(4) Uani 1 1 d .
H12A H 0.1498 0.2332 0.4064 0.042 Uiso 1 1 calc R
H12B H -0.0045 0.2652 0.4245 0.042 Uiso 1 1 calc R
H12C H 0.1263 0.3678 0.4691 0.042 Uiso 1 1 calc R
C11 C -0.08071(19) 0.47948(19) 0.26518(18) 0.0292(4) Uani 1 1 d .
H11A H -0.0273 0.5492 0.3214 0.044 Uiso 1 1 calc R
H11B H -0.1598 0.4488 0.2957 0.044 Uiso 1 1 calc R
H11C H -0.1221 0.5121 0.1770 0.044 Uiso 1 1 calc R
C13 C -0.05328(16) 0.25544(16) 0.17157(14) 0.0200(3) Uani 1 1 d .
O5 O 0.03810(12) 0.18639(12) 0.12697(11) 0.0233(2) Uani 1 1 d .
H5 H -0.0079 0.1256 0.0811 0.035 Uiso 1 1 calc R
O4 O -0.18554(13) 0.23075(15) 0.14772(13) 0.0332(3) Uani 1 1 d .
C14 C 0.23946(18) 0.3135(2) -0.08113(14) 0.0305(4) Uani 1 1 d .
H14A H 0.2051 0.2279 -0.0621 0.037 Uiso 1 1 calc R
H14B H 0.1548 0.3731 -0.1087 0.037 Uiso 1 1 calc R
C15 C 0.48702(19) 0.4166(2) -0.01139(16) 0.0291(4) Uani 1 1 d .
H15A H 0.5237 0.5028 0.0239 0.035 Uiso 1 1 calc R
H15B H 0.5698 0.3548 0.0117 0.035 Uiso 1 1 calc R
C16 C 0.4141(3) 0.4233(3) -0.15977(19) 0.0429(5) Uani 1 1 d .
H16A H 0.4877 0.4175 -0.2048 0.052 Uiso 1 1 calc R
H16B H 0.3570 0.5041 -0.1860 0.052 Uiso 1 1 calc R
C17 C 0.3121(2) 0.3014(2) -0.18695(16) 0.0370(4) Uani 1 1 d .
H17A H 0.2388 0.3049 -0.2740 0.044 Uiso 1 1 calc R
H17B H 0.3692 0.2203 -0.1778 0.044 Uiso 1 1 calc R

loop_
_atom_site_aniso_label
_atom_site_aniso_U_11
_atom_site_aniso_U_22
_atom_site_aniso_U_33
_atom_site_aniso_U_23
_atom_site_aniso_U_13
_atom_site_aniso_U_12
C2 0.0299(9) 0.0240(8) 0.0355(8) -0.0064(7) 0.0097(7) 0.0022(7)
C3 0.0221(8) 0.0546(13) 0.0285(8) -0.0122(8) -0.0008(6) 0.0056(8)
C1 0.0476(11) 0.0322(10) 0.0274(7) 0.0083(7) 0.0109(8) 0.0043(9)
C4 0.0202(7) 0.0262(8) 0.0177(6) -0.0023(5) 0.0039(5) 0.0038(6)
O1 0.0165(5) 0.0334(7) 0.0185(4) -0.0031(4) 0.0042(4) 0.0016(5)
C5 0.0187(6) 0.0169(7) 0.0195(6) 0.0022(5) 0.0041(5) 0.0019(6)
O2 0.0167(5) 0.0344(7) 0.0199(4) 0.0007(4) 0.0071(4) 0.0008(5)
N1 0.0164(6) 0.0286(7) 0.0189(5) -0.0019(5) 0.0068(4) 0.0008(5)
C6 0.0188(6) 0.0202(7) 0.0197(6) -0.0060(5) 0.0049(5) -0.0025(6)
C7 0.0155(6) 0.0280(8) 0.0165(6) 0.0008(5) 0.0048(5) -0.0035(6)
C8 0.0175(6) 0.0180(7) 0.0268(7) 0.0042(5) 0.0067(5) -0.0028(6)
C9 0.0167(6) 0.0142(7) 0.0262(6) -0.0001(5) 0.0064(5) -0.0002(5)
O3 0.0178(5) 0.0267(6) 0.0315(5) 0.0097(5) 0.0060(4) 0.0040(5)
N2 0.0147(5) 0.0168(6) 0.0225(5) 0.0005(4) 0.0050(4) -0.0007(5)
C10 0.0158(6) 0.0201(7) 0.0226(6) 0.0001(5) 0.0080(5) 0.0021(6)
C12 0.0273(8) 0.0359(10) 0.0220(6) 0.0009(6) 0.0105(6) 0.0000(8)
C11 0.0267(8) 0.0230(8) 0.0428(9) -0.0011(7) 0.0180(7) 0.0044(7)
C13 0.0166(6) 0.0208(7) 0.0232(6) 0.0003(5) 0.0073(5) 0.0010(6)
O5 0.0176(5) 0.0230(6) 0.0309(6) -0.0090(4) 0.0103(4) -0.0027(5)
O4 0.0174(5) 0.0403(8) 0.0444(7) -0.0150(6) 0.0137(5) -0.0063(5)
C14 0.0210(7) 0.0509(11) 0.0174(6) -0.0047(7) 0.0032(5) -0.0049(8)
C15 0.0199(7) 0.0415(11) 0.0277(7) 0.0043(7) 0.0103(6) -0.0044(8)
C16 0.0499(12) 0.0519(13) 0.0344(9) 0.0043(9) 0.0239(9) -0.0013(11)
C17 0.0395(10) 0.0486(12) 0.0257(7) -0.0095(8) 0.0145(7) -0.0018(9)

loop_
_atom_type_symbol
_atom_type_description
_atom_type_scat_dispersion_real
_atom_type_scat_dispersion_imag
_atom_type_scat_source
C C 0.0033 0.0016 'International Tables Vol C Tables 4.2.6.8 and 6.1.1.4'
H H 0.0000 0.0000 'International Tables Vol C Tables 4.2.6.8 and 6.1.1.4'
N N 0.0061 0.0033 'International Tables Vol C Tables 4.2.6.8 and 6.1.1.4'
O O 0.0106 0.0060 'International Tables Vol C Tables 4.2.6.8 and 6.1.1.4'

loop_
_geom_angle_atom_site_label_1
_geom_angle_atom_site_label_2
_geom_angle_atom_site_label_3
_geom_angle
O1 C4 C2 110.88(13)
O1 C4 C3 102.63(13)
C2 C4 C3 110.09(15)
O1 C4 C1 109.41(14)
C2 C4 C1 113.34(15)
C3 C4 C1 109.95(15)
C5 O1 C4 119.20(12)
O2 C5 N1 125.03(13)
O2 C5 O1 124.55(13)
N1 C5 O1 110.42(13)
C5 N1 C6 122.26(13)
N1 C6 C7 114.43(13)
C6 C7 C15 110.60(13)
C6 C7 C8 111.42(11)
C15 C7 C8 109.63(14)
C6 C7 C14 108.46(14)
C15 C7 C14 104.11(12)
C8 C7 C14 112.39(13)
C9 C8 C7 114.19(13)
O3 C9 N2 122.08(14)
O3 C9 C8 121.52(14)
N2 C9 C8 116.38(13)
C9 N2 C10 123.92(12)
N2 C10 C11 111.74(13)
N2 C10 C12 107.04(12)
C11 C10 C12 110.17(13)
N2 C10 C13 110.41(12)
C11 C10 C13 111.08(12)
C12 C10 C13 106.16(14)
O4 C13 O5 124.37(15)
O4 C13 C10 122.24(14)
O5 C13 C10 113.21(13)
C17 C14 C7 105.83(13)
C16 C15 C7 105.24(14)
C15 C16 C17 102.03(16)
C14 C17 C16 101.68(16)

loop_
_geom_bond_atom_site_label_1
_geom_bond_atom_site_label_2
_geom_bond_distance
C2 C4 1.513(2)
C3 C4 1.521(2)
C1 C4 1.522(3)
C4 O1 1.4759(17)
O1 C5 1.3535(16)
C5 O2 1.2161(19)
C5 N1 1.3434(18)
N1 C6 1.4561(18)
C6 C7 1.540(2)
C7 C15 1.546(2)
C7 C8 1.556(2)
C7 C14 1.562(2)
C8 C9 1.511(2)
C9 O3 1.2478(18)
C9 N2 1.334(2)
N2 C10 1.4658(19)
C10 C11 1.526(2)
C10 C12 1.537(2)
C10 C13 1.540(2)
C13 O4 1.2198(19)
C13 O5 1.3164(19)
C14 C17 1.512(2)
C15 C16 1.522(2)
C16 C17 1.535(3)
